data_2019904
loop_
_publ_author_name
'Atria, Ana Mar\'ia'
'Garland, Maria Teresa'
'Baggio, Ricardo'

_publ_section_title
;
 Three isotypic polymeric complexes with rare earth cations, but-2-enoate
 anions and 4,4'-(ethane-1,2-diyl)dipyridine and
 4,4'-(ethene-1,2-diyl)dipyridine bridging ligands
;
_journal_coeditor_code FP3007
_journal_issue 4
_journal_name_full 'Acta Crystallographica Section C'
_journal_page_first
;
;
_journal_paper_doi 10.1107/S2053229615004751
_journal_volume 71
_journal_year 2015
_chemical_formula_iupac '[Gd2 (C4 H5 O2)6 (C12 H12 N2) (H2 O1)2]'
_chemical_formula_moiety 'C36 H46 Gd2 N2 O14'
_chemical_formula_sum 'C36 H46 Gd2 N2 O14'
_chemical_formula_weight 1045.25
_chemical_name_systematic
;
<i>catena</i>-Poly[[aquabis(but-2-enoato-\k^2^<i>O</i>:<i>O</i>')\
gadolinium(III)]-\
bis(\m-but-2-enoato)-\k^3^<i>O</i>,<i>O</i>':<i>O</i>;\k^3^<i>O</i>:\
<i>O</i>,<i>O</i>-[aquabis(but-2-enoato-\k^2^<i>O</i>:<i>O</i>')\
gadolinium(III)]-\m-4,4'-(ethane-1,2-diyl)dipyridine-\k^2^<i>N</i>:<i>N</i>']
;
_space_group_crystal_system triclinic
_space_group_IT_number 2
_space_group_name_Hall '-P 1'
_space_group_name_H-M_alt 'P -1'
_symmetry_space_group_name_Hall '-P 1'
_symmetry_space_group_name_H-M 'P -1'
_atom_sites_solution_hydrogens mixed
_audit_creation_method SHELXL-2014/6
_cell_angle_alpha 66.473(4)
_cell_angle_beta 74.612(5)
_cell_angle_gamma 86.407(4)
_cell_formula_units_Z 1
_cell_length_a 8.516(2)
_cell_length_b 10.546(3)
_cell_length_c 12.139(3)
_cell_measurement_reflns_used 4356
_cell_measurement_temperature 150(2)
_cell_measurement_theta_max 26.68
_cell_measurement_theta_min 2.40
_cell_volume 962.6(4)
_computing_cell_refinement
;
SAINT-NT (Bruker, 2001)
;
_computing_data_collection
;
SMART-NT (Bruker, 2001)
;
_computing_data_reduction
;
SAINT-NT (Bruker, 2001)
;
_computing_molecular_graphics
;
SHELXTL (Sheldrick, 2008)
;
_computing_publication_material
;
SHELXTL (Sheldrick, 2008) and PLATON (Spek, 2009)
;
_computing_structure_refinement
;
SHELXL2014 (Sheldrick, 2015)
;
_computing_structure_solution
;
SHELXS97 (Sheldrick, 2008)
;
_diffrn_ambient_temperature 150(2)
_diffrn_measured_fraction_theta_full 0.988
_diffrn_measured_fraction_theta_max 0.896
_diffrn_measurement_device_type 'Bruker SMART CCD area-detector'
_diffrn_measurement_method 'CCD rotation images, thin slices'
_diffrn_radiation_type MoK\a
_diffrn_radiation_wavelength 0.71073
_diffrn_reflns_av_R_equivalents 0.0108
_diffrn_reflns_limit_h_max 11
_diffrn_reflns_limit_h_min -11
_diffrn_reflns_limit_k_max 13
_diffrn_reflns_limit_k_min -13
_diffrn_reflns_limit_l_max 15
_diffrn_reflns_limit_l_min -15
_diffrn_reflns_number 7986
_diffrn_reflns_theta_full 26.000
_diffrn_reflns_theta_max 27.836
_diffrn_reflns_theta_min 1.896
_exptl_absorpt_coefficient_mu 3.484
_exptl_absorpt_correction_T_max 0.70
_exptl_absorpt_correction_T_min 0.58
_exptl_absorpt_correction_type multi-scan
_exptl_absorpt_process_details
;
(SADABS in SAINT-NT; Bruker, 2001)
;
_exptl_crystal_colour colourless
_exptl_crystal_density_diffrn 1.803
_exptl_crystal_description block
_exptl_crystal_F_000 516
_exptl_crystal_size_max 0.18
_exptl_crystal_size_mid 0.16
_exptl_crystal_size_min 0.10
_refine_diff_density_max 1.430
_refine_diff_density_min -0.580
_refine_ls_extinction_method none
_refine_ls_goodness_of_fit_ref 1.090
_refine_ls_hydrogen_treatment mixed
_refine_ls_matrix_type full
_refine_ls_number_parameters 253
_refine_ls_number_reflns 4093
_refine_ls_number_restraints 3
_refine_ls_restrained_S_all 1.089
_refine_ls_R_factor_all 0.0189
_refine_ls_R_factor_gt 0.0183
_refine_ls_shift/su_max 0.001
_refine_ls_shift/su_mean 0.000
_refine_ls_structure_factor_coef Fsqd
_refine_ls_weighting_details 'w = 1/[\s^2^(Fo^2^)+(0.0230P)^2^+1.0936P] where P=(Fo^2^+2Fc^2^)/3'
_refine_ls_weighting_scheme calc
_refine_ls_wR_factor_gt 0.0454
_refine_ls_wR_factor_ref 0.0458
_reflns_number_gt 3983
_reflns_number_total 4093
_reflns_threshold_expression I>2\s(I)
_cod_data_source_file fp3007sup1.cif
_cod_data_source_block II
_cod_original_cell_volume 962.5(5)
_cod_database_code 2019904
_cod_database_fobs_code 2019904
_shelx_space_group_comment
;
The symmetry employed for this shelxl refinement is uniquely defined
by the following loop, which should always be used as a source of
symmetry information in preference to the above space-group names.
They are only intended as comments.
;
_shelxl_version_number 2014/6

loop_
_space_group_symop_operation_xyz
'x, y, z'
'-x, -y, -z'

loop_
_atom_site_type_symbol
_atom_site_label
_atom_site_fract_x
_atom_site_fract_y
_atom_site_fract_z
_atom_site_U_iso_or_equiv
_atom_site_adp_type
_atom_site_calc_flag
_atom_site_occupancy
Gd Gd1 0.70525(2) 0.58980(2) 0.35712(2) 0.01333(4) Uani d 1
O O11 0.9127(2) 0.68256(17) 0.42521(16) 0.0187(3) Uani d 1
O O21 0.7812(2) 0.82850(18) 0.29644(17) 0.0226(4) Uani d 1
C C11 0.8831(3) 0.8068(2) 0.3598(2) 0.0176(5) Uani d 1
C C21 0.9675(3) 0.9248(3) 0.3614(3) 0.0233(5) Uani d 1
H H21A 1.0407 0.9070 0.4122 0.028 Uiso calc 1
C C31 0.9423(3) 1.0544(3) 0.2931(3) 0.0297(6) Uani d 1
H H31A 0.8689 1.0677 0.2430 0.036 Uiso calc 1
C C41 1.0182(4) 1.1816(3) 0.2871(4) 0.0428(8) Uani d 1
H H41A 0.9799 1.2638 0.2284 0.064 Uiso calc 0.5
H H41B 1.1371 1.1805 0.2591 0.064 Uiso calc 0.5
H H41C 0.9874 1.1842 0.3699 0.064 Uiso calc 0.5
H H41D 1.0898 1.1552 0.3432 0.064 Uiso calc 0.5
H H41E 0.9325 1.2385 0.3125 0.064 Uiso calc 0.5
H H41F 1.0822 1.2348 0.2017 0.064 Uiso calc 0.5
O O12 0.6724(2) 0.70889(19) 0.14449(16) 0.0223(4) Uani d 1
O O22 0.4647(2) 0.70161(18) 0.29929(16) 0.0207(4) Uani d 1
C C12 0.5295(3) 0.7411(2) 0.1825(2) 0.0170(5) Uani d 1
C C22 0.4392(3) 0.8249(2) 0.0913(2) 0.0201(5) Uani d 1
H H22A 0.4911 0.8523 0.0051 0.024 Uiso calc 1
C C32 0.2890(3) 0.8636(3) 0.1244(3) 0.0241(5) Uani d 1
H H32A 0.2390 0.8348 0.2110 0.029 Uiso calc 1
C C42 0.1917(4) 0.9488(3) 0.0368(3) 0.0354(7) Uani d 1
H H42A 0.0882 0.9692 0.0842 0.053 Uiso calc 0.5
H H42B 0.1700 0.8974 -0.0097 0.053 Uiso calc 0.5
H H42C 0.2533 1.0357 -0.0215 0.053 Uiso calc 0.5
H H42D 0.2528 0.9657 -0.0489 0.053 Uiso calc 0.5
H H42E 0.1710 1.0375 0.0451 0.053 Uiso calc 0.5
H H42F 0.0877 0.8992 0.0568 0.053 Uiso calc 0.5
O O13 0.6630(2) 0.40207(18) 0.29432(16) 0.0207(4) Uani d 1
O O23 0.4743(2) 0.39848(17) 0.45931(15) 0.0165(3) Uani d 1
C C13 0.5405(3) 0.3434(2) 0.3821(2) 0.0153(4) Uani d 1
C C23 0.4672(3) 0.2112(3) 0.3975(2) 0.0202(5) Uani d 1
H H23A 0.3854 0.1625 0.4716 0.024 Uiso calc 1
C C33 0.5113(3) 0.1586(3) 0.3120(3) 0.0243(5) Uani d 1
H H33A 0.5962 0.2074 0.2400 0.029 Uiso calc 1
C C43 0.4395(4) 0.0293(3) 0.3187(3) 0.0328(6) Uani d 1
H H43A 0.5018 0.0076 0.2485 0.049 Uiso calc 0.5
H H43B 0.3258 0.0429 0.3149 0.049 Uiso calc 0.5
H H43C 0.4436 -0.0473 0.3971 0.049 Uiso calc 0.5
H H43D 0.3457 -0.0055 0.3918 0.049 Uiso calc 0.5
H H43E 0.5217 -0.0407 0.3255 0.049 Uiso calc 0.5
H H43F 0.4039 0.0494 0.2432 0.049 Uiso calc 0.5
N N14 0.9842(2) 0.5789(2) 0.21581(19) 0.0184(4) Uani d 1
C C14 1.1060(3) 0.5177(3) 0.2662(2) 0.0188(5) Uani d 1
H H14A 1.0927 0.4956 0.3521 0.023 Uiso calc 1
C C24 1.2492(3) 0.4851(3) 0.1999(2) 0.0224(5) Uani d 1
H H24A 1.3315 0.4417 0.2402 0.027 Uiso calc 1
C C34 1.2730(3) 0.5158(3) 0.0744(3) 0.0270(6) Uani d 1
C C44 1.1516(3) 0.5846(3) 0.0197(3) 0.0290(6) Uani d 1
H H44A 1.1651 0.6121 -0.0670 0.035 Uiso calc 1
C C54 1.0105(3) 0.6131(3) 0.0926(2) 0.0255(6) Uani d 1
H H54A 0.9279 0.6591 0.0538 0.031 Uiso calc 1
C C64 1.4220(3) 0.4679(4) 0.0036(3) 0.0374(7) Uani d 1
H H64A 1.4246 0.3660 0.0448 0.045 Uiso calc 1
H H64B 1.4130 0.4910 -0.0819 0.045 Uiso calc 1
O O1W 0.7965(2) 0.38666(18) 0.50712(16) 0.0192(3) Uani d 1
H H1WA 0.725(2) 0.345(3) 0.5754(14) 0.029 Uiso d 1
H H1WB 0.8873(15) 0.365(3) 0.525(2) 0.029 Uiso d 1

loop_
_atom_site_aniso_label
_atom_site_aniso_U_11
_atom_site_aniso_U_22
_atom_site_aniso_U_33
_atom_site_aniso_U_12
_atom_site_aniso_U_13
_atom_site_aniso_U_23
Gd1 0.01008(6) 0.01575(7) 0.01382(6) 0.00236(4) -0.00331(4) -0.00569(5)
O11 0.0150(8) 0.0194(8) 0.0213(8) 0.0020(7) -0.0067(7) -0.0068(7)
O21 0.0212(9) 0.0195(9) 0.0283(9) 0.0018(7) -0.0130(8) -0.0068(7)
C11 0.0117(10) 0.0199(12) 0.0204(12) 0.0002(9) -0.0012(9) -0.0089(9)
C21 0.0175(12) 0.0267(13) 0.0291(13) -0.0002(10) -0.0075(10) -0.0136(11)
C31 0.0261(14) 0.0235(13) 0.0410(16) 0.0002(11) -0.0119(12) -0.0121(12)
C41 0.0422(18) 0.0262(15) 0.066(2) -0.0015(13) -0.0253(17) -0.0164(15)
O12 0.0194(9) 0.0281(9) 0.0183(8) 0.0093(7) -0.0058(7) -0.0087(7)
O22 0.0138(8) 0.0266(9) 0.0169(8) 0.0038(7) -0.0042(7) -0.0039(7)
C12 0.0170(11) 0.0145(11) 0.0200(11) 0.0006(9) -0.0068(9) -0.0061(9)
C22 0.0236(12) 0.0178(11) 0.0185(12) 0.0029(9) -0.0092(10) -0.0047(9)
C32 0.0214(13) 0.0220(12) 0.0241(13) 0.0017(10) -0.0095(10) -0.0021(10)
C42 0.0260(14) 0.0352(16) 0.0398(17) 0.0058(12) -0.0195(13) -0.0034(13)
O13 0.0197(9) 0.0239(9) 0.0190(8) -0.0012(7) -0.0004(7) -0.0117(7)
O23 0.0144(8) 0.0191(8) 0.0177(8) 0.0024(6) -0.0041(6) -0.0094(7)
C13 0.0129(10) 0.0187(11) 0.0172(11) 0.0048(9) -0.0085(9) -0.0077(9)
C23 0.0181(12) 0.0196(12) 0.0235(12) 0.0020(9) -0.0049(10) -0.0097(10)
C33 0.0230(13) 0.0243(13) 0.0304(14) 0.0045(10) -0.0096(11) -0.0148(11)
C43 0.0358(16) 0.0295(15) 0.0456(17) 0.0061(12) -0.0167(14) -0.0246(13)
N14 0.0131(9) 0.0226(10) 0.0180(10) 0.0018(8) -0.0021(8) -0.0081(8)
C14 0.0156(11) 0.0213(12) 0.0181(11) 0.0013(9) -0.0026(9) -0.0077(9)
C24 0.0163(12) 0.0284(13) 0.0266(13) 0.0054(10) -0.0077(10) -0.0143(11)
C34 0.0143(12) 0.0449(17) 0.0281(14) 0.0045(11) -0.0042(10) -0.0222(13)
C44 0.0191(13) 0.0492(18) 0.0190(13) 0.0027(12) -0.0031(10) -0.0153(12)
C54 0.0168(12) 0.0386(15) 0.0191(12) 0.0050(11) -0.0044(10) -0.0101(11)
C64 0.0218(14) 0.063(2) 0.0395(17) 0.0072(14) -0.0056(12) -0.0343(16)
O1W 0.0117(8) 0.0226(9) 0.0187(9) 0.0024(7) -0.0048(7) -0.0031(7)

loop_
_atom_type_symbol
_atom_type_description
_atom_type_scat_dispersion_real
_atom_type_scat_dispersion_imag
_atom_type_scat_source
C C 0.0033 0.0016 'International Tables Vol C Tables 4.2.6.8 and 6.1.1.4'
H H 0.0000 0.0000 'International Tables Vol C Tables 4.2.6.8 and 6.1.1.4'
N N 0.0061 0.0033 'International Tables Vol C Tables 4.2.6.8 and 6.1.1.4'
O O 0.0106 0.0060 'International Tables Vol C Tables 4.2.6.8 and 6.1.1.4'
Gd Gd -0.1653 3.9035 'International Tables Vol C Tables 4.2.6.8 and 6.1.1.4'

loop_
_geom_angle_atom_site_label_1
_geom_angle_atom_site_label_2
_geom_angle_atom_site_label_3
_geom_angle_site_symmetry_1
_geom_angle_site_symmetry_3
_geom_angle
O23 Gd1 O21 2_666 . 86.72(6)
O23 Gd1 O22 2_666 . 73.21(6)
O21 Gd1 O22 . . 78.99(6)
O23 Gd1 O1W 2_666 . 82.89(6)
O21 Gd1 O1W . . 127.66(6)
O22 Gd1 O1W . . 143.36(6)
O23 Gd1 O12 2_666 . 125.51(6)
O21 Gd1 O12 . . 74.94(6)
O22 Gd1 O12 . . 53.26(6)
O1W Gd1 O12 . . 147.39(6)
O23 Gd1 O13 2_666 . 119.61(6)
O21 Gd1 O13 . . 148.34(6)
O22 Gd1 O13 . . 91.51(6)
O1W Gd1 O13 . . 76.44(6)
O12 Gd1 O13 . . 75.22(6)
O23 Gd1 O11 2_666 . 82.38(6)
O21 Gd1 O11 . . 53.02(6)
O22 Gd1 O11 . . 127.15(6)
O1W Gd1 O11 . . 74.76(6)
O12 Gd1 O11 . . 120.29(6)
O13 Gd1 O11 . . 140.83(6)
O23 Gd1 N14 2_666 . 154.58(6)
O21 Gd1 N14 . . 85.98(7)
O22 Gd1 N14 . . 128.83(6)
O1W Gd1 N14 . . 82.43(6)
O12 Gd1 N14 . . 75.64(6)
O13 Gd1 N14 . . 76.60(6)
O11 Gd1 N14 . . 73.80(6)
O23 Gd1 O23 2_666 . 68.13(6)
O21 Gd1 O23 . . 147.23(6)
O22 Gd1 O23 . . 73.95(6)
O1W Gd1 O23 . . 71.51(6)
O12 Gd1 O23 . . 102.23(6)
O13 Gd1 O23 . . 51.56(5)
O11 Gd1 O23 . . 137.20(5)
N14 Gd1 O23 . . 125.57(6)
O23 Gd1 C12 2_666 . 99.50(7)
O21 Gd1 C12 . . 74.89(6)
O22 Gd1 C12 . . 26.83(6)
O1W Gd1 C12 . . 157.44(6)
O12 Gd1 C12 . . 26.44(6)
O13 Gd1 C12 . . 83.05(7)
O11 Gd1 C12 . . 127.79(6)
N14 Gd1 C12 . . 102.02(7)
O23 Gd1 C12 . . 88.44(6)
O23 Gd1 C11 2_666 . 83.63(6)
O21 Gd1 C11 . . 26.16(6)
O22 Gd1 C11 . . 102.89(7)
O1W Gd1 C11 . . 101.54(7)
O12 Gd1 C11 . . 97.71(7)
O13 Gd1 C11 . . 155.71(6)
O11 Gd1 C11 . . 26.86(6)
N14 Gd1 C11 . . 79.13(7)
O23 Gd1 C11 . . 151.40(6)
C12 Gd1 C11 . . 101.02(7)
O23 Gd1 C13 2_666 . 94.23(6)
O21 Gd1 C13 . . 161.41(6)
O22 Gd1 C13 . . 83.51(6)
O1W Gd1 C13 . . 70.78(6)
O12 Gd1 C13 . . 89.60(6)
O13 Gd1 C13 . . 25.38(6)
O11 Gd1 C13 . . 145.53(6)
N14 Gd1 C13 . . 100.36(7)
O23 Gd1 C13 . . 26.25(6)
C12 Gd1 C13 . . 86.66(7)
C11 Gd1 C13 . . 172.26(6)
C11 O11 Gd1 . . 90.11(14)
C11 O21 Gd1 . . 96.62(14)
O21 C11 O11 . . 120.2(2)
O21 C11 C21 . . 120.2(2)
O11 C11 C21 . . 119.5(2)
O21 C11 Gd1 . . 57.22(12)
O11 C11 Gd1 . . 63.03(12)
C21 C11 Gd1 . . 176.71(17)
C31 C21 C11 . . 121.1(2)
C31 C21 H21A . . 119.5
C11 C21 H21A . . 119.5
C21 C31 C41 . . 126.3(3)
C21 C31 H31A . . 116.8
C41 C31 H31A . . 116.8
C31 C41 H41A . . 109.5
C31 C41 H41B . . 109.5
H41A C41 H41B . . 109.5
C31 C41 H41C . . 109.5
H41A C41 H41C . . 109.5
H41B C41 H41C . . 109.5
C31 C41 H41D . . 109.5
H41A C41 H41D . . 141.1
H41B C41 H41D . . 56.3
H41C C41 H41D . . 56.3
C31 C41 H41E . . 109.5
H41A C41 H41E . . 56.3
H41B C41 H41E . . 141.1
H41C C41 H41E . . 56.3
H41D C41 H41E . . 109.5
C31 C41 H41F . . 109.5
H41A C41 H41F . . 56.3
H41B C41 H41F . . 56.3
H41C C41 H41F . . 141.1
H41D C41 H41F . . 109.5
H41E C41 H41F . . 109.5
C12 O12 Gd1 . . 92.89(14)
C12 O22 Gd1 . . 94.21(14)
O12 C12 O22 . . 119.6(2)
O12 C12 C22 . . 119.6(2)
O22 C12 C22 . . 120.8(2)
O12 C12 Gd1 . . 60.67(12)
O22 C12 Gd1 . . 58.96(12)
C22 C12 Gd1 . . 177.92(17)
C32 C22 C12 . . 122.9(2)
C32 C22 H22A . . 118.5
C12 C22 H22A . . 118.5
C22 C32 C42 . . 125.5(3)
C22 C32 H32A . . 117.3
C42 C32 H32A . . 117.3
C32 C42 H42A . . 109.5
C32 C42 H42B . . 109.5
H42A C42 H42B . . 109.5
C32 C42 H42C . . 109.5
H42A C42 H42C . . 109.5
H42B C42 H42C . . 109.5
C32 C42 H42D . . 109.5
H42A C42 H42D . . 141.1
H42B C42 H42D . . 56.3
H42C C42 H42D . . 56.3
C32 C42 H42E . . 109.5
H42A C42 H42E . . 56.3
H42B C42 H42E . . 141.1
H42C C42 H42E . . 56.3
H42D C42 H42E . . 109.5
C32 C42 H42F . . 109.5
H42A C42 H42F . . 56.3
H42B C42 H42F . . 56.3
H42C C42 H42F . . 141.1
H42D C42 H42F . . 109.5
H42E C42 H42F . . 109.5
C13 O13 Gd1 . . 97.20(14)
C13 O23 Gd1 . 2_666 156.50(15)
C13 O23 Gd1 . . 90.76(13)
Gd1 O23 Gd1 2_666 . 111.87(6)
O13 C13 O23 . . 120.1(2)
O13 C13 C23 . . 121.1(2)
O23 C13 C23 . . 118.8(2)
O13 C13 Gd1 . . 57.42(12)
O23 C13 Gd1 . . 62.99(12)
C23 C13 Gd1 . . 175.55(16)
C33 C23 C13 . . 122.7(2)
C33 C23 H23A . . 118.7
C13 C23 H23A . . 118.7
C23 C33 C43 . . 125.8(3)
C23 C33 H33A . . 117.1
C43 C33 H33A . . 117.1
C33 C43 H43A . . 109.5
C33 C43 H43B . . 109.5
H43A C43 H43B . . 109.5
C33 C43 H43C . . 109.5
H43A C43 H43C . . 109.5
H43B C43 H43C . . 109.5
C33 C43 H43D . . 109.5
H43A C43 H43D . . 141.1
H43B C43 H43D . . 56.3
H43C C43 H43D . . 56.3
C33 C43 H43E . . 109.5
H43A C43 H43E . . 56.3
H43B C43 H43E . . 141.1
H43C C43 H43E . . 56.3
H43D C43 H43E . . 109.5
C33 C43 H43F . . 109.5
H43A C43 H43F . . 56.3
H43B C43 H43F . . 56.3
H43C C43 H43F . . 141.1
H43D C43 H43F . . 109.5
H43E C43 H43F . . 109.5
C14 N14 C54 . . 116.3(2)
C14 N14 Gd1 . . 119.88(16)
C54 N14 Gd1 . . 123.05(16)
N14 C14 C24 . . 123.6(2)
N14 C14 H14A . . 118.2
C24 C14 H14A . . 118.2
C14 C24 C34 . . 119.8(2)
C14 C24 H24A . . 120.1
C34 C24 H24A . . 120.1
C24 C34 C44 . . 117.3(2)
C24 C34 C64 . . 120.3(3)
C44 C34 C64 . . 122.3(3)
C54 C44 C34 . . 119.5(2)
C54 C44 H44A . . 120.3
C34 C44 H44A . . 120.3
N14 C54 C44 . . 123.4(2)
N14 C54 H54A . . 118.3
C44 C54 H54A . . 118.3
C64 C64 C34 2_865 . 113.0(3)
C64 C64 H64A 2_865 . 109.0
C34 C64 H64A . . 109.0
C64 C64 H64B 2_865 . 109.0
C34 C64 H64B . . 109.0
H64A C64 H64B . . 107.8
Gd1 O1W H1WA . . 115.3(19)
Gd1 O1W H1WB . . 134.0(19)
H1WA O1W H1WB . . 104.5(12)

loop_
_geom_bond_atom_site_label_1
_geom_bond_atom_site_label_2
_geom_bond_site_symmetry_2
_geom_bond_distance
Gd1 O23 2_666 2.3890(17)
Gd1 O21 . 2.4019(19)
Gd1 O22 . 2.4247(17)
Gd1 O1W . 2.4367(17)
Gd1 O12 . 2.4635(18)
Gd1 O13 . 2.4638(18)
Gd1 O11 . 2.5291(17)
Gd1 N14 . 2.561(2)
Gd1 O23 . 2.5848(17)
O11 C11 . 1.282(3)
O21 C11 . 1.260(3)
C11 C21 . 1.484(3)
C21 C31 . 1.325(4)
C21 H21A . 0.9500
C31 C41 . 1.494(4)
C31 H31A . 0.9500
C41 H41A . 0.9800
C41 H41B . 0.9800
C41 H41C . 0.9800
C41 H41D . 0.9800
C41 H41E . 0.9800
C41 H41F . 0.9800
O12 C12 . 1.258(3)
O22 C12 . 1.277(3)
C12 C22 . 1.477(3)
C22 C32 . 1.325(4)
C22 H22A . 0.9500
C32 C42 . 1.495(4)
C32 H32A . 0.9500
C42 H42A . 0.9800
C42 H42B . 0.9800
C42 H42C . 0.9800
C42 H42D . 0.9800
C42 H42E . 0.9800
C42 H42F . 0.9800
O13 C13 . 1.253(3)
O23 C13 . 1.283(3)
O23 Gd1 2_666 2.3890(17)
C13 C23 . 1.485(3)
C23 C33 . 1.324(4)
C23 H23A . 0.9500
C33 C43 . 1.493(4)
C33 H33A . 0.9500
C43 H43A . 0.9800
C43 H43B . 0.9800
C43 H43C . 0.9800
C43 H43D . 0.9800
C43 H43E . 0.9800
C43 H43F . 0.9800
N14 C14 . 1.343(3)
N14 C54 . 1.349(3)
C14 C24 . 1.378(3)
C14 H14A . 0.9500
C24 C34 . 1.385(4)
C24 H24A . 0.9500
C34 C44 . 1.386(4)
C34 C64 . 1.513(4)
C44 C54 . 1.386(4)
C44 H44A . 0.9500
C54 H54A . 0.9500
C64 C64 2_865 1.495(6)
C64 H64A . 0.9900
C64 H64B . 0.9900
O1W H1WA . 0.850(5)
O1W H1WB . 0.850(5)

loop_
_geom_hbond_atom_site_label_D
_geom_hbond_atom_site_label_H
_geom_hbond_atom_site_label_A
_geom_hbond_site_symmetry_A
_geom_hbond_distance_DH
_geom_hbond_distance_HA
_geom_hbond_distance_DA
_geom_hbond_angle_DHA
_geom_hbond_publ_flag
O1W H1WA O22 2_666 0.850(5) 1.835(9) 2.660(2) 163(3) n
C54 H54A O12 . 0.95 2.30 2.981(3) 128.5 n
O1W H1WB O11 2_766 0.850(5) 1.929(6) 2.778(2) 176(3) n
C14 H14A O11 2_766 0.95 2.59 3.454(3) 150.7 n
